data_2210203
loop_
_publ_author_name
'Qian-Jin Li'
'Chun-long Yang'
'Xue-Qun Xie'

_publ_section_title
;3,3'-Bis(2,4-dichlorophenoxyacetyl)-1,1'-(2,2'-dimethylbiphenyl-4,4'-diyl)dithiourea
 <i>N</i>,<i>N</i>-dimethylformamide disolvate
;
_journal_coeditor_code CV2105
_journal_issue 9
_journal_name_full 'Acta Crystallographica Section E'
_journal_page_first o4104
_journal_page_last o4105
_journal_paper_doi 10.1107/S1600536806033253
_journal_volume 62
_journal_year 2006
_chemical_formula_iupac 'C32 H26 Cl4 N4 O4 S2, 2C3 H7 N O'
_chemical_formula_moiety 'C32 H26 Cl4 N4 O4 S2, 2C3 H7 N O'
_chemical_formula_sum 'C38 H40 Cl4 N6 O6 S2'
_chemical_formula_weight 882.70
_chemical_name_systematic
;
3,3'-Bis(2,4-dichlorophenoxyacetyl)-1,1'-(2,2'-dimethylbiphenyl-4,4'-
diyl)dithiourea N,N-dimethylformamide disolvate
;
_space_group_IT_number 2
_symmetry_cell_setting triclinic
_symmetry_space_group_name_Hall '-P 1'
_symmetry_space_group_name_H-M 'P -1'
_atom_sites_solution_hydrogens geom
_atom_sites_solution_primary direct
_atom_sites_solution_secondary difmap
_audit_creation_method SHELXL-97
_cell_angle_alpha 67.78(3)
_cell_angle_beta 77.92(3)
_cell_angle_gamma 78.07(3)
_cell_formula_units_Z 1
_cell_length_a 10.012(2)
_cell_length_b 10.488(2)
_cell_length_c 11.124(2)
_cell_measurement_reflns_used 25
_cell_measurement_temperature 293(2)
_cell_measurement_theta_max 12
_cell_measurement_theta_min 9
_cell_volume 1046.8(4)
_computing_cell_refinement 'CAD-4 Software'
_computing_data_collection 'CAD-4 Software (Enraf--Nonius, 1989)'
_computing_data_reduction 'XCAD4 (Harms & Wocadlo, 1995)'
_computing_molecular_graphics 'SHELXTL (Bruker, 1998)'
_computing_publication_material SHELXTL
_computing_structure_refinement 'SHELXL97 (Sheldrick, 1997)'
_computing_structure_solution 'SHELXS97 (Sheldrick, 1997)'
_diffrn_ambient_temperature 293(2)
_diffrn_measured_fraction_theta_full 0.998
_diffrn_measured_fraction_theta_max 0.998
_diffrn_measurement_device_type 'Enraf--Nonius CAD-4'
_diffrn_measurement_method \w/2\q
_diffrn_radiation_monochromator graphite
_diffrn_radiation_source 'fine-focus sealed tube'
_diffrn_radiation_type MoK\a
_diffrn_radiation_wavelength 0.71073
_diffrn_reflns_av_R_equivalents 0.0000
_diffrn_reflns_av_sigmaI/netI 0.1100
_diffrn_reflns_limit_h_max 12
_diffrn_reflns_limit_h_min -11
_diffrn_reflns_limit_k_max 12
_diffrn_reflns_limit_k_min -11
_diffrn_reflns_limit_l_max 13
_diffrn_reflns_limit_l_min 0
_diffrn_reflns_number 4104
_diffrn_reflns_theta_full 25.98
_diffrn_reflns_theta_max 25.98
_diffrn_reflns_theta_min 2.10
_diffrn_standards_decay_% 0
_diffrn_standards_interval_count 200
_diffrn_standards_number 3
_exptl_absorpt_coefficient_mu 0.435
_exptl_absorpt_correction_T_max 0.9578
_exptl_absorpt_correction_T_min 0.8807
_exptl_absorpt_correction_type psi-scan
_exptl_absorpt_process_details '(North <i>et al.</i>,  1968)'
_exptl_crystal_colour yellow
_exptl_crystal_density_diffrn 1.400
_exptl_crystal_density_method 'not measured'
_exptl_crystal_description prism
_exptl_crystal_F_000 458
_exptl_crystal_size_max 0.30
_exptl_crystal_size_mid 0.20
_exptl_crystal_size_min 0.10
_refine_diff_density_max 0.222
_refine_diff_density_min -0.236
_refine_ls_extinction_method none
_refine_ls_goodness_of_fit_ref 0.998
_refine_ls_hydrogen_treatment constr
_refine_ls_matrix_type full
_refine_ls_number_parameters 300
_refine_ls_number_reflns 4104
_refine_ls_number_restraints 81
_refine_ls_restrained_S_all 0.999
_refine_ls_R_factor_all 0.1738
_refine_ls_R_factor_gt 0.0759
_refine_ls_shift/su_max 0.001
_refine_ls_shift/su_mean 0.000
_refine_ls_structure_factor_coef Fsqd
_refine_ls_weighting_details 'calc w=1/[\s^2^(Fo^2^)+(0.047P)^2^] where P=(Fo^2^+2Fc^2^)/3'
_refine_ls_weighting_scheme calc
_refine_ls_wR_factor_gt 0.1314
_refine_ls_wR_factor_ref 0.1608
_reflns_number_gt 1798
_reflns_number_total 4104
_reflns_threshold_expression I>2\s(I)
_cod_data_source_file cv2105.cif
_cod_data_source_block I
_cod_database_code 2210203
_cod_database_fobs_code 2210203

loop_
_symmetry_equiv_pos_as_xyz
'x, y, z'
'-x, -y, -z'

loop_
_atom_site_type_symbol
_atom_site_label
_atom_site_fract_x
_atom_site_fract_y
_atom_site_fract_z
_atom_site_U_iso_or_equiv
_atom_site_adp_type
_atom_site_calc_flag
_atom_site_refinement_flags
_atom_site_occupancy
_atom_site_disorder_assembly
_atom_site_disorder_group
Cl Cl1 1.10379(13) 0.23531(17) 0.14612(17) 0.0898(6) Uani d . 1 . .
Cl Cl2 0.60665(14) 0.54598(16) 0.09552(17) 0.0982(6) Uani d . 1 . .
S S1 0.09276(13) 0.60688(15) 0.20113(14) 0.0694(5) Uani d . 1 . .
O O1 0.5026(3) 0.3079(3) 0.2934(3) 0.0660(11) Uani d . 1 . .
O O2 0.2072(3) 0.1778(3) 0.4998(4) 0.0759(12) Uani d . 1 . .
N N1 0.2419(3) 0.3818(4) 0.3313(4) 0.0521(11) Uani d . 1 . .
H H1A 0.3071 0.4244 0.2776 0.062 Uiso calc R 1 . .
N N2 0.0101(3) 0.3886(4) 0.4105(4) 0.0531(11) Uani d . 1 . .
H H2A 0.0417 0.3096 0.4641 0.064 Uiso calc R 1 . .
C C1 0.9251(5) 0.2539(6) 0.1917(6) 0.0584(15) Uani d . 1 . .
C C2 0.8666(5) 0.1457(6) 0.2840(5) 0.0632(16) Uani d . 1 . .
H H2B 0.9209 0.0617 0.3216 0.076 Uiso calc R 1 . .
C C3 0.7241(4) 0.1609(5) 0.3224(5) 0.0631(16) Uani d . 1 . .
H H3A 0.6833 0.0874 0.3870 0.076 Uiso calc R 1 . .
C C4 0.6443(4) 0.2836(5) 0.2650(5) 0.0500(13) Uani d . 1 . .
C C5 0.7063(5) 0.3909(5) 0.1695(5) 0.0560(14) Uani d . 1 . .
C C6 0.8481(5) 0.3778(6) 0.1340(5) 0.0636(15) Uani d . 1 . .
H H6A 0.8900 0.4519 0.0719 0.076 Uiso calc R 1 . .
C C7 0.4364(4) 0.2019(5) 0.3981(5) 0.0621(16) Uani d . 1 . .
H H7A 0.4727 0.1820 0.4786 0.075 Uiso calc R 1 . .
H H7B 0.4527 0.1172 0.3780 0.075 Uiso calc R 1 . .
C C8 0.2826(4) 0.2543(5) 0.4144(5) 0.0565(15) Uani d . 1 . .
C C9 0.1066(4) 0.4568(5) 0.3191(5) 0.0465(12) Uani d . 1 . .
C C10 -0.1358(4) 0.4248(5) 0.4338(4) 0.0430(12) Uani d . 1 . .
C C11 -0.2087(4) 0.3241(5) 0.5275(4) 0.0454(12) Uani d . 1 . .
C C12 -0.3521(4) 0.3575(5) 0.5509(5) 0.0522(14) Uani d . 1 . .
H H12A -0.4023 0.2899 0.6132 0.063 Uiso calc R 1 . .
C C13 -0.4236(4) 0.4857(5) 0.4864(5) 0.0443(12) Uani d . 1 . .
C C14 -0.3464(4) 0.5823(5) 0.3936(5) 0.0663(17) Uani d . 1 . .
H H14A -0.3906 0.6689 0.3467 0.080 Uiso calc R 1 . .
C C15 -0.2028(4) 0.5528(5) 0.3682(5) 0.0649(16) Uani d . 1 . .
H H15A -0.1524 0.6205 0.3064 0.078 Uiso calc R 1 . .
C C16 -0.1394(4) 0.1817(5) 0.6013(5) 0.0664(16) Uani d . 1 . .
H H16A -0.0880 0.1387 0.5401 0.100 Uiso calc R 1 . .
H H16B -0.2080 0.1256 0.6581 0.100 Uiso calc R 1 . .
H H16C -0.0779 0.1900 0.6528 0.100 Uiso calc R 1 . .
O O3 0.4798(19) 1.059(3) -0.2532(19) 0.112(8) Uani d PDU 0.552(10) A 1
N N3 0.3106(13) 0.9633(15) -0.0826(15) 0.074(4) Uani d PDU 0.552(10) A 1
C C17 0.1681(13) 0.9759(15) -0.0276(13) 0.128(6) Uani d PDU 0.552(10) A 1
H H17A 0.1201 1.0612 -0.0807 0.191 Uiso calc PR 0.552(10) A 1
H H17B 0.1599 0.9761 0.0599 0.191 Uiso calc PR 0.552(10) A 1
H H17C 0.1286 0.8988 -0.0252 0.191 Uiso calc PR 0.552(10) A 1
C C18 0.4072(17) 0.8476(16) -0.0168(17) 0.135(6) Uani d PDU 0.552(10) A 1
H H18A 0.4992 0.8613 -0.0608 0.203 Uiso calc PR 0.552(10) A 1
H H18B 0.3860 0.7630 -0.0183 0.203 Uiso calc PR 0.552(10) A 1
H H18C 0.4005 0.8415 0.0725 0.203 Uiso calc PR 0.552(10) A 1
C C19 0.3579(15) 1.0543(12) -0.2002(13) 0.091(4) Uani d PDU 0.552(10) A 1
H H19A 0.2918 1.1202 -0.2465 0.109 Uiso calc PR 0.552(10) A 1
O O3' 0.501(2) 1.042(5) -0.276(2) 0.117(9) Uani d PDU 0.448(10) A 2
C C17' 0.2511(19) 1.0859(19) -0.1396(19) 0.133(7) Uani d PU 0.448(10) A 2
H H17D 0.2877 1.1509 -0.2215 0.199 Uiso calc PR 0.448(10) A 2
H H17E 0.2104 1.1338 -0.0795 0.199 Uiso calc PR 0.448(10) A 2
H H17F 0.1822 1.0439 -0.1541 0.199 Uiso calc PR 0.448(10) A 2
N N3' 0.3622(17) 0.978(2) -0.085(2) 0.078(6) Uani d PU 0.448(10) A 2
C C19' 0.4837(18) 0.9633(19) -0.1593(17) 0.099(6) Uani d PDU 0.448(10) A 2
H H19B 0.5547 0.8950 -0.1243 0.119 Uiso calc PR 0.448(10) A 2
C C18' 0.324(2) 0.873(2) 0.0403(19) 0.142(8) Uani d PU 0.448(10) A 2
H H18D 0.4037 0.8069 0.0671 0.213 Uiso calc PR 0.448(10) A 2
H H18E 0.2555 0.8256 0.0318 0.213 Uiso calc PR 0.448(10) A 2
H H18F 0.2865 0.9157 0.1049 0.213 Uiso calc PR 0.448(10) A 2

loop_
_atom_site_aniso_label
_atom_site_aniso_U_11
_atom_site_aniso_U_22
_atom_site_aniso_U_33
_atom_site_aniso_U_12
_atom_site_aniso_U_13
_atom_site_aniso_U_23
Cl1 0.0357(7) 0.1138(14) 0.1264(15) -0.0080(8) 0.0093(8) -0.0618(12)
Cl2 0.0600(9) 0.0809(12) 0.1116(14) -0.0031(8) -0.0174(9) 0.0122(10)
S1 0.0463(7) 0.0692(10) 0.0670(10) -0.0047(7) -0.0022(7) -0.0003(8)
O1 0.0294(16) 0.067(2) 0.079(3) -0.0030(16) 0.0064(17) -0.011(2)
O2 0.0409(19) 0.057(2) 0.093(3) 0.0008(17) 0.0061(19) 0.001(2)
N1 0.032(2) 0.055(3) 0.057(3) -0.0072(18) 0.0042(18) -0.011(2)
N2 0.036(2) 0.045(2) 0.063(3) -0.0046(18) 0.0026(19) -0.007(2)
C1 0.036(3) 0.071(4) 0.076(4) -0.008(3) 0.006(3) -0.042(3)
C2 0.039(3) 0.064(4) 0.085(4) 0.010(3) -0.008(3) -0.033(3)
C3 0.039(3) 0.052(3) 0.080(4) 0.005(2) 0.000(3) -0.012(3)
C4 0.034(2) 0.053(3) 0.059(3) -0.001(2) -0.001(2) -0.020(3)
C5 0.046(3) 0.060(3) 0.055(3) -0.005(3) -0.006(3) -0.014(3)
C6 0.044(3) 0.071(4) 0.072(4) -0.022(3) 0.006(3) -0.020(3)
C7 0.036(3) 0.055(3) 0.076(4) -0.003(2) 0.003(3) -0.009(3)
C8 0.034(3) 0.057(4) 0.065(4) -0.004(2) 0.003(3) -0.013(3)
C9 0.039(2) 0.045(3) 0.053(3) -0.007(2) 0.001(2) -0.018(3)
C10 0.029(2) 0.041(3) 0.055(3) 0.003(2) -0.001(2) -0.020(3)
C11 0.036(2) 0.040(3) 0.048(3) 0.001(2) -0.005(2) -0.008(2)
C12 0.032(2) 0.058(3) 0.059(3) -0.008(2) -0.001(2) -0.016(3)
C13 0.035(2) 0.043(3) 0.053(3) 0.001(2) -0.006(2) -0.018(2)
C14 0.038(3) 0.043(3) 0.088(4) 0.003(2) -0.002(3) 0.002(3)
C15 0.038(3) 0.042(3) 0.085(4) 0.000(2) 0.009(3) -0.002(3)
C16 0.042(3) 0.056(3) 0.077(4) 0.000(2) -0.008(3) -0.001(3)
O3 0.118(9) 0.084(9) 0.111(12) -0.015(8) 0.010(8) -0.022(11)
N3 0.106(8) 0.046(6) 0.072(7) -0.031(7) -0.021(7) -0.007(5)
C17 0.134(9) 0.119(11) 0.117(11) -0.019(8) 0.024(8) -0.050(9)
C18 0.170(12) 0.086(10) 0.121(12) -0.001(9) -0.051(10) 0.001(8)
C19 0.106(8) 0.057(7) 0.088(9) 0.002(7) -0.012(7) -0.010(6)
O3' 0.140(14) 0.119(16) 0.092(9) -0.033(11) 0.027(9) -0.050(9)
C17' 0.116(11) 0.114(13) 0.130(13) -0.005(9) 0.008(10) -0.019(10)
N3' 0.078(8) 0.085(11) 0.077(9) -0.042(7) 0.000(7) -0.025(7)
C19' 0.100(9) 0.099(12) 0.094(10) -0.019(8) 0.008(8) -0.039(9)
C18' 0.147(15) 0.117(13) 0.112(12) -0.031(11) 0.017(10) 0.003(9)

loop_
_atom_type_symbol
_atom_type_description
_atom_type_scat_dispersion_real
_atom_type_scat_dispersion_imag
_atom_type_scat_source
C C 0.0033 0.0016 'International Tables Vol C Tables 4.2.6.8 and 6.1.1.4'
H H 0.0000 0.0000 'International Tables Vol C Tables 4.2.6.8 and 6.1.1.4'
N N 0.0061 0.0033 'International Tables Vol C Tables 4.2.6.8 and 6.1.1.4'
O O 0.0106 0.0060 'International Tables Vol C Tables 4.2.6.8 and 6.1.1.4'
S S 0.1246 0.1234 'International Tables Vol C Tables 4.2.6.8 and 6.1.1.4'
Cl Cl 0.1484 0.1585 'International Tables Vol C Tables 4.2.6.8 and 6.1.1.4'

loop_
_geom_angle_atom_site_label_1
_geom_angle_atom_site_label_2
_geom_angle_atom_site_label_3
_geom_angle_site_symmetry_3
_geom_angle
C4 O1 C7 . 117.4(4)
C8 N1 C9 . 129.6(4)
C8 N1 H1A . 115.2
C9 N1 H1A . 115.2
C9 N2 C10 . 131.0(4)
C9 N2 H2A . 114.5
C10 N2 H2A . 114.5
C2 C1 C6 . 121.6(4)
C2 C1 Cl1 . 119.4(4)
C6 C1 Cl1 . 119.1(4)
C1 C2 C3 . 119.5(5)
C1 C2 H2B . 120.2
C3 C2 H2B . 120.2
C4 C3 C2 . 120.0(5)
C4 C3 H3A . 120.0
C2 C3 H3A . 120.0
C3 C4 C5 . 119.2(4)
C3 C4 O1 . 124.5(4)
C5 C4 O1 . 116.2(4)
C4 C5 C6 . 120.9(5)
C4 C5 Cl2 . 119.7(4)
C6 C5 Cl2 . 119.3(4)
C1 C6 C5 . 118.6(5)
C1 C6 H6A . 120.7
C5 C6 H6A . 120.7
O1 C7 C8 . 107.8(4)
O1 C7 H7A . 110.1
C8 C7 H7A . 110.1
O1 C7 H7B . 110.1
C8 C7 H7B . 110.1
H7A C7 H7B . 108.5
O2 C8 N1 . 125.8(4)
O2 C8 C7 . 118.0(4)
N1 C8 C7 . 116.3(4)
N2 C9 N1 . 112.4(4)
N2 C9 S1 . 130.7(4)
N1 C9 S1 . 116.8(3)
C15 C10 C11 . 120.5(4)
C15 C10 N2 . 122.8(4)
C11 C10 N2 . 116.7(4)
C10 C11 C12 . 117.5(4)
C10 C11 C16 . 122.3(4)
C12 C11 C16 . 120.2(4)
C13 C12 C11 . 123.7(4)
C13 C12 H12A . 118.2
C11 C12 H12A . 118.2
C14 C13 C12 . 116.6(4)
C14 C13 C13 2_466 122.1(5)
C12 C13 C13 2_466 121.2(5)
C13 C14 C15 . 121.3(4)
C13 C14 H14A . 119.4
C15 C14 H14A . 119.4
C10 C15 C14 . 120.4(4)
C10 C15 H15A . 119.8
C14 C15 H15A . 119.8
C11 C16 H16A . 109.5
C11 C16 H16B . 109.5
H16A C16 H16B . 109.5
C11 C16 H16C . 109.5
H16A C16 H16C . 109.5
H16B C16 H16C . 109.5
C19 N3 C17 . 121.5(13)
C19 N3 C18 . 117.9(14)
C17 N3 C18 . 120.5(13)
N3 C17 H17A . 109.5
N3 C17 H17B . 109.5
H17A C17 H17B . 109.5
N3 C17 H17C . 109.5
H17A C17 H17C . 109.5
H17B C17 H17C . 109.5
N3 C18 H18A . 109.5
N3 C18 H18B . 109.5
H18A C18 H18B . 109.5
N3 C18 H18C . 109.5
H18A C18 H18C . 109.5
H18B C18 H18C . 109.5
O3 C19 N3 . 127.1(14)
O3 C19 H19A . 116.4
N3 C19 H19A . 116.4
N3' C17' H17D . 109.5
N3' C17' H17E . 109.5
H17D C17' H17E . 109.5
N3' C17' H17F . 109.5
H17D C17' H17F . 109.5
H17E C17' H17F . 109.5
C19' N3' C18' . 122(2)
C19' N3' C17' . 120.2(18)
C18' N3' C17' . 116.2(18)
O3' C19' N3' . 119(2)
O3' C19' H19B . 120.3
N3' C19' H19B . 120.3
N3' C18' H18D . 109.5
N3' C18' H18E . 109.5
H18D C18' H18E . 109.5
N3' C18' H18F . 109.5
H18D C18' H18F . 109.5
H18E C18' H18F . 109.5

loop_
_geom_bond_atom_site_label_1
_geom_bond_atom_site_label_2
_geom_bond_site_symmetry_2
_geom_bond_distance
Cl1 C1 . 1.745(5)
Cl2 C5 . 1.726(5)
S1 C9 . 1.626(5)
O1 C4 . 1.380(5)
O1 C7 . 1.426(5)
O2 C8 . 1.220(5)
N1 C8 . 1.344(6)
N1 C9 . 1.424(5)
N1 H1A . 0.8600
N2 C9 . 1.342(5)
N2 C10 . 1.425(5)
N2 H2A . 0.8600
C1 C2 . 1.352(7)
C1 C6 . 1.363(6)
C2 C3 . 1.395(6)
C2 H2B . 0.9300
C3 C4 . 1.367(6)
C3 H3A . 0.9300
C4 C5 . 1.374(6)
C5 C6 . 1.385(6)
C6 H6A . 0.9300
C7 C8 . 1.521(6)
C7 H7A . 0.9700
C7 H7B . 0.9700
C10 C15 . 1.369(6)
C10 C11 . 1.380(5)
C11 C12 . 1.399(5)
C11 C16 . 1.506(6)
C12 C13 . 1.387(6)
C12 H12A . 0.9300
C13 C14 . 1.374(6)
C13 C13 2_466 1.486(8)
C14 C15 . 1.399(6)
C14 H14A . 0.9300
C15 H15A . 0.9300
C16 H16A . 0.9600
C16 H16B . 0.9600
C16 H16C . 0.9600
O3 C19 . 1.242(10)
N3 C19 . 1.352(15)
N3 C17 . 1.430(13)
N3 C18 . 1.443(15)
C17 H17A . 0.9600
C17 H17B . 0.9600
C17 H17C . 0.9600
C18 H18A . 0.9600
C18 H18B . 0.9600
C18 H18C . 0.9600
C19 H19A . 0.9300
O3' C19' . 1.247(10)
C17' N3' . 1.46(2)
C17' H17D . 0.9600
C17' H17E . 0.9600
C17' H17F . 0.9600
N3' C19' . 1.34(2)
N3' C18' . 1.45(3)
C19' H19B . 0.9300
C18' H18D . 0.9600
C18' H18E . 0.9600
C18' H18F . 0.9600

loop_
_geom_hbond_atom_site_label_D
_geom_hbond_atom_site_label_H
_geom_hbond_atom_site_label_A
_geom_hbond_distance_DH
_geom_hbond_distance_HA
_geom_hbond_distance_DA
_geom_hbond_angle_DHA
_geom_hbond_publ_flag
N1 H1A O1 0.860 2.09 2.558(5) 114 yes
N2 H2A O2 0.860 1.93 2.669(5) 143 yes
C15 H15A S1 0.93 2.49 3.182(5) 131 yes
C18 H18A O3 0.96 2.36 2.80(3) 107 no

loop_
_geom_torsion_atom_site_label_1
_geom_torsion_atom_site_label_2
_geom_torsion_atom_site_label_3
_geom_torsion_atom_site_label_4
_geom_torsion_site_symmetry_1
_geom_torsion_site_symmetry_4
_geom_torsion
C6 C1 C2 C3 . . -0.6(9)
Cl1 C1 C2 C3 . . 178.9(4)
C1 C2 C3 C4 . . 1.2(8)
C2 C3 C4 C5 . . 0.1(8)
C2 C3 C4 O1 . . 178.2(5)
C7 O1 C4 C3 . . 6.0(7)
C7 O1 C4 C5 . . -175.9(5)
C3 C4 C5 C6 . . -2.1(8)
O1 C4 C5 C6 . . 179.7(5)
C3 C4 C5 Cl2 . . 179.5(4)
O1 C4 C5 Cl2 . . 1.3(7)
C2 C1 C6 C5 . . -1.3(8)
Cl1 C1 C6 C5 . . 179.2(4)
C4 C5 C6 C1 . . 2.7(8)
Cl2 C5 C6 C1 . . -178.9(4)
C4 O1 C7 C8 . . 177.7(4)
C9 N1 C8 O2 . . -1.5(9)
C9 N1 C8 C7 . . 177.8(5)
O1 C7 C8 O2 . . 179.8(5)
O1 C7 C8 N1 . . 0.5(7)
C10 N2 C9 N1 . . -179.8(4)
C10 N2 C9 S1 . . 0.3(8)
C8 N1 C9 N2 . . 3.7(7)
C8 N1 C9 S1 . . -176.4(4)
C9 N2 C10 C15 . . -7.5(8)
C9 N2 C10 C11 . . 172.8(5)
C15 C10 C11 C12 . . 0.8(7)
N2 C10 C11 C12 . . -179.5(4)
C15 C10 C11 C16 . . 179.6(5)
N2 C10 C11 C16 . . -0.7(7)
C10 C11 C12 C13 . . -0.7(7)
C16 C11 C12 C13 . . -179.5(5)
C11 C12 C13 C14 . . 1.0(8)
C11 C12 C13 C13 . 2_466 178.8(6)
C12 C13 C14 C15 . . -1.4(8)
C13 C13 C14 C15 2_466 . -179.2(6)
C11 C10 C15 C14 . . -1.2(8)
N2 C10 C15 C14 . . 179.1(5)
C13 C14 C15 C10 . . 1.6(9)
C17 N3 C19 O3 . . 175(3)
C18 N3 C19 O3 . . -9(3)
C18' N3' C19' O3' . . 165(3)
C17' N3' C19' O3' . . 0(4)
